data_4074642
loop_
_publ_author_name
'Pan, Jun'
'Kampf, Jeff W.'
'Ashe, Arthur J.'

_publ_section_title
;
 Switchable Haptotropic Migrations of Tricarbonylchromium Complexes of
 1,2-Dihydro-2-phenyl-1,2-azaborine
;
_journal_issue 1
_journal_name_full Organometallics
_journal_page_first 197
_journal_paper_doi 10.1021/om0506973
_journal_volume 25
_journal_year 2006
_chemical_formula_moiety 'C13 H10 B Cr N O3'
_chemical_formula_sum 'C13 H10 B Cr N O3'
_chemical_formula_weight 291.03
_chemical_name_systematic
;

 ?

;
_space_group_IT_number 14
_symmetry_cell_setting monoclinic
_symmetry_space_group_name_Hall '-P 2ybc'
_symmetry_space_group_name_H-M 'P 1 21/c 1'
_atom_sites_solution_hydrogens geom
_atom_sites_solution_primary direct
_atom_sites_solution_secondary difmap
_audit_creation_method SHELXL-97
_cell_angle_alpha 90.00
_cell_angle_beta 90.348(3)
_cell_angle_gamma 90.00
_cell_formula_units_Z 4
_cell_length_a 9.9188(15)
_cell_length_b 17.330(3)
_cell_length_c 7.2858(11)
_cell_measurement_reflns_used 6254
_cell_measurement_temperature 150(2)
_cell_measurement_theta_max 28.28
_cell_measurement_theta_min 3.03
_cell_volume 1252.4(3)
_computing_cell_refinement 'Bruker SMART'
_computing_data_collection 'Bruker SMART'
_computing_data_reduction 'Bruker SHELXTL'
_computing_molecular_graphics 'Bruker SHELXTL'
_computing_publication_material 'Bruker SHELXTL'
_computing_structure_refinement 'Bruker SHELXTL'
_computing_structure_solution 'Bruker SHELXTL'
_diffrn_ambient_temperature 150(2)
_diffrn_measured_fraction_theta_full 0.985
_diffrn_measured_fraction_theta_max 0.985
_diffrn_measurement_device_type 'CCD area detector'
_diffrn_measurement_method 'phi and omega scans'
_diffrn_radiation_monochromator graphite
_diffrn_radiation_source 'fine-focus sealed tube'
_diffrn_radiation_type MoK\a
_diffrn_radiation_wavelength 0.71073
_diffrn_reflns_av_R_equivalents 0.0364
_diffrn_reflns_av_sigmaI/netI 0.0321
_diffrn_reflns_limit_h_max 13
_diffrn_reflns_limit_h_min -13
_diffrn_reflns_limit_k_max 23
_diffrn_reflns_limit_k_min -23
_diffrn_reflns_limit_l_max 9
_diffrn_reflns_limit_l_min -9
_diffrn_reflns_number 12085
_diffrn_reflns_theta_full 28.35
_diffrn_reflns_theta_max 28.35
_diffrn_reflns_theta_min 3.03
_exptl_absorpt_coefficient_mu 0.913
_exptl_absorpt_correction_T_max 0.8676
_exptl_absorpt_correction_T_min 0.7345
_exptl_absorpt_correction_type multi-scan
_exptl_absorpt_process_details 'Blessing, Acta Cryst. (a995) A51 33-38.'
_exptl_crystal_colour yellow
_exptl_crystal_density_diffrn 1.544
_exptl_crystal_density_method 'not measured'
_exptl_crystal_description plate
_exptl_crystal_F_000 592
_exptl_crystal_size_max 0.36
_exptl_crystal_size_mid 0.32
_exptl_crystal_size_min 0.16
_refine_diff_density_max 0.587
_refine_diff_density_min -0.597
_refine_diff_density_rms 0.076
_refine_ls_extinction_method none
_refine_ls_goodness_of_fit_ref 1.094
_refine_ls_hydrogen_treatment mixed
_refine_ls_matrix_type full
_refine_ls_number_parameters 173
_refine_ls_number_reflns 3081
_refine_ls_number_restraints 0
_refine_ls_restrained_S_all 1.094
_refine_ls_R_factor_all 0.0555
_refine_ls_R_factor_gt 0.0468
_refine_ls_shift/su_max 0.000
_refine_ls_shift/su_mean 0.000
_refine_ls_structure_factor_coef Fsqd
_refine_ls_weighting_details 'calc w=1/[\s^2^(Fo^2^)+(0.0620P)^2^+2.2748P] where P=(Fo^2^+2Fc^2^)/3'
_refine_ls_weighting_scheme calc
_refine_ls_wR_factor_gt 0.1270
_refine_ls_wR_factor_ref 0.1347
_reflns_number_gt 2735
_reflns_number_total 3081
_reflns_threshold_expression >2sigma(I)
_cod_data_source_file om0506973si20050811_102511.cif
_cod_data_source_block jp1
_cod_depositor_comments
;
The following automatic conversions were performed:

'_symmetry_cell_setting' value 'Monoclinic' changed to 'monoclinic'
according to /home/saulius/struct/CIF-dictionaries/cif_core.dic
dictionary named 'cif_core.dic' version 2.4.1 from 2010-06-29.

Automatic conversion script
Id: cif_fix_values 1715 2011-07-08 13:25:40Z adriana 
;
_cod_original_cell_volume 1252.3(3)
_cod_original_sg_symbol_H-M P2(1)/c
_cod_database_code 4074642

loop_
_symmetry_equiv_pos_as_xyz
'x, y, z'
'-x, y+1/2, -z+1/2'
'-x, -y, -z'
'x, -y-1/2, z-1/2'

loop_
_atom_site_label
_atom_site_type_symbol
_atom_site_fract_x
_atom_site_fract_y
_atom_site_fract_z
_atom_site_U_iso_or_equiv
_atom_site_adp_type
_atom_site_occupancy
_atom_site_symmetry_multiplicity
_atom_site_calc_flag
_atom_site_refinement_flags
N1 N -0.1123(3) 0.17040(18) 0.5065(4) 0.0308(6) Uani 1 1 d .
H1B H -0.0470 0.1877 0.5776 0.037 Uiso 1 1 calc R
Cr1 Cr 0.23547(6) 0.10578(3) 0.17841(7) 0.01972(15) Uani 1 1 d .
O1 O 0.0465(3) 0.16898(17) -0.1074(4) 0.0368(6) Uani 1 1 d .
O2 O 0.4369(3) 0.07522(17) -0.1167(4) 0.0376(6) Uani 1 1 d .
O3 O 0.3562(3) 0.26382(15) 0.2075(4) 0.0386(6) Uani 1 1 d .
B1 B -0.0820(4) 0.1116(2) 0.3754(5) 0.0244(7) Uani 1 1 d .
C1 C -0.2387(4) 0.2009(2) 0.5260(6) 0.0400(9) Uani 1 1 d .
H1A H -0.2536 0.2396 0.6159 0.048 Uiso 1 1 calc R
C2 C -0.3429(4) 0.1770(3) 0.4196(7) 0.0442(10) Uani 1 1 d .
H2A H -0.4298 0.1989 0.4355 0.053 Uiso 1 1 calc R
C3 C -0.3229(4) 0.1195(3) 0.2851(6) 0.0420(10) Uani 1 1 d .
H3A H -0.3970 0.1034 0.2111 0.050 Uiso 1 1 calc R
C4 C -0.1991(4) 0.0863(2) 0.2589(6) 0.0340(8) Uani 1 1 d .
H4A H -0.1876 0.0477 0.1677 0.041 Uiso 1 1 calc R
C5 C 0.0659(3) 0.07739(19) 0.3693(4) 0.0221(6) Uani 1 1 d .
C6 C 0.0950(4) 0.01184(19) 0.2567(5) 0.0285(7) Uani 1 1 d .
H6A H 0.0258 -0.0057 0.1655 0.034 Uiso 1 1 calc R
C7 C 0.2256(4) -0.01904(19) 0.2473(5) 0.0320(8) Uani 1 1 d .
H7A H 0.2467 -0.0581 0.1506 0.038 Uiso 1 1 calc R
C8 C 0.3323(4) 0.0143(2) 0.3499(5) 0.0305(8) Uani 1 1 d .
H8A H 0.4274 -0.0015 0.3250 0.037 Uiso 1 1 calc R
C9 C 0.3069(4) 0.0781(2) 0.4619(5) 0.0275(7) Uani 1 1 d .
H9A H 0.3839 0.1075 0.5166 0.033 Uiso 1 1 calc R
C10 C 0.1744(3) 0.10896(19) 0.4701(5) 0.0244(6) Uani 1 1 d .
H10A H 0.1617 0.1604 0.5295 0.029 Uiso 1 1 calc R
C11 C 0.1182(3) 0.14380(18) 0.0034(5) 0.0240(6) Uani 1 1 d .
C12 C 0.3580(4) 0.08656(19) -0.0042(5) 0.0255(7) Uani 1 1 d .
C13 C 0.3087(3) 0.20329(19) 0.1977(5) 0.0253(6) Uani 1 1 d .

loop_
_atom_site_aniso_label
_atom_site_aniso_U_11
_atom_site_aniso_U_22
_atom_site_aniso_U_33
_atom_site_aniso_U_23
_atom_site_aniso_U_13
_atom_site_aniso_U_12
N1 0.0239(14) 0.0317(15) 0.0369(16) -0.0048(13) 0.0002(12) 0.0011(12)
Cr1 0.0220(2) 0.0178(2) 0.0193(2) 0.00039(18) 0.00136(19) 0.00226(19)
O1 0.0357(15) 0.0413(15) 0.0333(14) 0.0024(12) -0.0078(11) 0.0060(12)
O2 0.0399(15) 0.0449(16) 0.0282(13) 0.0034(11) 0.0119(11) 0.0150(13)
O3 0.0418(15) 0.0255(13) 0.0484(17) -0.0001(11) -0.0054(13) -0.0062(11)
B1 0.0233(17) 0.0249(17) 0.0249(17) 0.0038(13) 0.0024(13) -0.0048(14)
C1 0.0330(19) 0.0382(19) 0.049(2) -0.0001(17) 0.0096(18) 0.0092(17)
C2 0.0241(18) 0.051(2) 0.057(3) 0.017(2) 0.0063(17) 0.0060(17)
C3 0.0263(18) 0.058(3) 0.042(2) 0.0136(19) -0.0080(16) -0.0106(17)
C4 0.0291(18) 0.041(2) 0.0317(18) 0.0032(15) -0.0040(14) -0.0096(15)
C5 0.0245(15) 0.0221(14) 0.0197(14) 0.0013(11) 0.0053(12) -0.0028(12)
C6 0.0381(19) 0.0213(15) 0.0260(16) -0.0003(12) 0.0038(14) -0.0055(14)
C7 0.048(2) 0.0189(14) 0.0286(16) 0.0042(12) 0.0090(16) 0.0054(14)
C8 0.0366(19) 0.0308(17) 0.0242(17) 0.0088(13) 0.0071(14) 0.0123(14)
C9 0.0276(17) 0.0333(17) 0.0215(15) 0.0056(13) 0.0002(13) 0.0048(14)
C10 0.0242(15) 0.0252(15) 0.0238(15) 0.0005(12) 0.0012(12) 0.0003(12)
C11 0.0248(15) 0.0228(15) 0.0244(16) -0.0013(12) 0.0036(12) 0.0001(12)
C12 0.0292(17) 0.0244(15) 0.0229(15) 0.0035(12) 0.0000(13) 0.0062(12)
C13 0.0235(15) 0.0279(15) 0.0245(15) 0.0030(13) -0.0012(12) 0.0030(12)

loop_
_atom_type_symbol
_atom_type_description
_atom_type_scat_dispersion_real
_atom_type_scat_dispersion_imag
_atom_type_scat_source
C C 0.0033 0.0016 'International Tables Vol C Tables 4.2.6.8 and 6.1.1.4'
H H 0.0000 0.0000 'International Tables Vol C Tables 4.2.6.8 and 6.1.1.4'
B B 0.0013 0.0007 'International Tables Vol C Tables 4.2.6.8 and 6.1.1.4'
N N 0.0061 0.0033 'International Tables Vol C Tables 4.2.6.8 and 6.1.1.4'
O O 0.0106 0.0060 'International Tables Vol C Tables 4.2.6.8 and 6.1.1.4'
Cr Cr 0.3209 0.6236 'International Tables Vol C Tables 4.2.6.8 and 6.1.1.4'

loop_
_geom_angle_atom_site_label_1
_geom_angle_atom_site_label_2
_geom_angle_atom_site_label_3
_geom_angle
C1 N1 B1 122.7(3)
C12 Cr1 C11 88.93(15)
C12 Cr1 C13 87.67(15)
C11 Cr1 C13 88.39(14)
C12 Cr1 C10 152.29(14)
C11 Cr1 C10 118.70(13)
C13 Cr1 C10 90.80(14)
C12 Cr1 C6 118.16(14)
C11 Cr1 C6 92.60(14)
C13 Cr1 C6 154.16(14)
C10 Cr1 C6 66.16(13)
C12 Cr1 C7 91.00(14)
C11 Cr1 C7 118.40(15)
C13 Cr1 C7 153.16(15)
C10 Cr1 C7 78.15(13)
C6 Cr1 C7 36.82(14)
C12 Cr1 C9 115.06(14)
C11 Cr1 C9 155.90(14)
C13 Cr1 C9 90.24(14)
C10 Cr1 C9 37.25(12)
C6 Cr1 C9 78.49(14)
C7 Cr1 C9 66.15(14)
C12 Cr1 C8 89.56(14)
C11 Cr1 C8 155.34(14)
C13 Cr1 C8 116.14(15)
C10 Cr1 C8 66.40(12)
C6 Cr1 C8 66.64(15)
C7 Cr1 C8 37.03(15)
C9 Cr1 C8 36.50(13)
C12 Cr1 C5 155.58(14)
C11 Cr1 C5 91.99(13)
C13 Cr1 C5 116.75(14)
C10 Cr1 C5 36.87(12)
C6 Cr1 C5 37.42(12)
C7 Cr1 C5 67.19(13)
C9 Cr1 C5 67.29(13)
C8 Cr1 C5 79.56(13)
N1 B1 C4 114.9(3)
N1 B1 C5 119.0(3)
C4 B1 C5 126.1(3)
C2 C1 N1 121.3(4)
C1 C2 C3 120.2(4)
C4 C3 C2 121.5(4)
C3 C4 B1 119.4(4)
C10 C5 C6 116.7(3)
C10 C5 B1 123.0(3)
C6 C5 B1 120.2(3)
C10 C5 Cr1 70.42(19)
C6 C5 Cr1 70.37(19)
B1 C5 Cr1 129.3(2)
C7 C6 C5 121.3(3)
C7 C6 Cr1 71.7(2)
C5 C6 Cr1 72.21(19)
C6 C7 C8 120.4(3)
C6 C7 Cr1 71.45(19)
C8 C7 Cr1 71.84(19)
C9 C8 C7 119.6(3)
C9 C8 Cr1 71.73(19)
C7 C8 Cr1 71.13(19)
C8 C9 C10 119.5(3)
C8 C9 Cr1 71.8(2)
C10 C9 Cr1 70.7(2)
C5 C10 C9 122.4(3)
C5 C10 Cr1 72.71(19)
C9 C10 Cr1 72.1(2)
O1 C11 Cr1 178.5(3)
O2 C12 Cr1 178.6(3)
O3 C13 Cr1 178.8(3)

loop_
_geom_bond_atom_site_label_1
_geom_bond_atom_site_label_2
_geom_bond_distance
N1 C1 1.368(5)
N1 B1 1.430(5)
Cr1 C12 1.838(3)
Cr1 C11 1.843(3)
Cr1 C13 1.844(3)
Cr1 C10 2.214(4)
Cr1 C6 2.219(3)
Cr1 C7 2.223(3)
Cr1 C9 2.232(3)
Cr1 C8 2.232(3)
Cr1 C5 2.244(3)
O1 C11 1.158(4)
O2 C12 1.153(4)
O3 C13 1.152(4)
B1 C4 1.500(5)
B1 C5 1.583(5)
C1 C2 1.353(6)
C2 C3 1.413(7)
C3 C4 1.370(6)
C5 C10 1.410(5)
C5 C6 1.432(5)
C6 C7 1.403(5)
C7 C8 1.415(6)
C8 C9 1.398(5)
C9 C10 1.420(5)
